data_2102960
loop_
_publ_author_name
'Roman Gajda'
'Andrzej Katrusiak'

_publ_contact_author_fax +48(61)8658008
_publ_contact_author_phone +48(61)8291443
_publ_section_title
;
 Compressed hydrogen-bond effects in the pressure-frozen chloroacetic
 acid
;
_journal_coeditor_code AV5090
_journal_date_accepted 2007-07-30
_journal_date_recd_electronic 2007-06-07
_journal_issue 6
_journal_name_full 'Acta Crystallographica Section B'
_journal_page_first 896
_journal_page_last 902
_journal_paper_category FA
_journal_paper_doi 10.1107/S0108768107037263
_journal_volume 63
_journal_year 2007
_chemical_formula_moiety 'C2 H2 O2 Cl2'
_chemical_formula_sum 'C2 H2 Cl2 O2'
_chemical_formula_weight 128.94
_chemical_melting_point 283
_chemical_name_systematic
;
 dichloroacetic acid
;
_space_group_IT_number 14
_symmetry_cell_setting monoclinic
_symmetry_space_group_name_Hall '-P 2yn'
_symmetry_space_group_name_H-M 'P 1 21/n 1'
_atom_sites_solution_hydrogens geom
_atom_sites_solution_primary direct
_atom_sites_solution_secondary difmap
_audit_creation_method SHELXL-97
_cell_angle_alpha 90.00
_cell_angle_beta 92.89(5)
_cell_angle_gamma 90.00
_cell_formula_units_Z 4
_cell_length_a 4.6404(18)
_cell_length_b 11.134(7)
_cell_length_c 8.299(5)
_cell_measurement_reflns_used 1729
_cell_measurement_temperature 293(2)
_cell_measurement_theta_max 29.75
_cell_measurement_theta_min 3.06
_cell_volume 428.2(4)
_computing_cell_refinement 'CrysAlis (Oxford Diffraction, 2003)'
_computing_data_collection 'CrysAlis (Oxford Diffraction, 2003)'
_computing_data_reduction 'CrysAlis (Oxford Diffraction, 2003)'
_computing_molecular_graphics 'XP (Siemens, 1990)'
_computing_publication_material 'SHELXL-97 (Sheldrick, 1997)'
_computing_structure_refinement 'SHELXL-97 (Sheldrick, 1997)'
_computing_structure_solution 'SHELXS-97 (Sheldrick, 1990)'
_diffrn_ambient_temperature 293(2)
_diffrn_measured_fraction_theta_full 0.384
_diffrn_measured_fraction_theta_max 0.384
_diffrn_measurement_device_type 'Kuma KM4CCD \k geometry'
_diffrn_measurement_method '\w scans'
_diffrn_radiation_monochromator graphite
_diffrn_radiation_source 'fine-focus sealed tube'
_diffrn_radiation_type MoK\a
_diffrn_radiation_wavelength 0.71073
_diffrn_reflns_av_R_equivalents 0.0506
_diffrn_reflns_av_sigmaI/netI 0.0298
_diffrn_reflns_limit_h_max 6
_diffrn_reflns_limit_h_min -6
_diffrn_reflns_limit_k_max 13
_diffrn_reflns_limit_k_min -13
_diffrn_reflns_limit_l_max 7
_diffrn_reflns_limit_l_min -7
_diffrn_reflns_number 2443
_diffrn_reflns_theta_full 29.75
_diffrn_reflns_theta_max 29.75
_diffrn_reflns_theta_min 3.06
_exptl_absorpt_coefficient_mu 1.350
_exptl_absorpt_correction_T_max 0.88
_exptl_absorpt_correction_T_min 0.45
_exptl_absorpt_correction_type analytical
_exptl_absorpt_process_details
;
Katrusiak, A. (2003). REDSHADE - Program for correcting
reflections intensities for DAC absorption, gasket shadowing
and sample crystal absorption. Adam Mickiewicz University, Pozna\'n.
Katrusiak, A. (2004). Z. Kristallogr. 219, 461-467
;
_exptl_crystal_colour colourless
_exptl_crystal_density_diffrn 2.000
_exptl_crystal_density_method 'not measured'
_exptl_crystal_description disc
_exptl_crystal_F_000 256
_exptl_crystal_size_max 0.36
_exptl_crystal_size_mid 0.34
_exptl_crystal_size_min 0.18
_refine_diff_density_max 0.190
_refine_diff_density_min -0.164
_refine_ls_extinction_method none
_refine_ls_goodness_of_fit_ref 1.301
_refine_ls_hydrogen_treatment mixed
_refine_ls_matrix_type full
_refine_ls_number_parameters 63
_refine_ls_number_reflns 468
_refine_ls_number_restraints 0
_refine_ls_restrained_S_all 1.301
_refine_ls_R_factor_all 0.0664
_refine_ls_R_factor_gt 0.0534
_refine_ls_shift/su_max 0.000
_refine_ls_shift/su_mean 0.000
_refine_ls_structure_factor_coef Fsqd
_refine_ls_weighting_details 'calc w=1/[\s^2^(Fo^2^)+(0.0244P)^2^+0.4612P] where P=(Fo^2^+2Fc^2^)/3'
_refine_ls_weighting_scheme calc
_refine_ls_wR_factor_gt 0.0880
_refine_ls_wR_factor_ref 0.0914
_reflns_number_gt 409
_reflns_number_total 468
_reflns_threshold_expression >2sigma(I)
_cod_data_source_file av5090.cif
_cod_data_source_block dichloroacetic_acid_2
_cod_depositor_comments
;
The following automatic conversions were performed:
'_symmetry_cell_setting' value 'Monoclinic' changed to 'monoclinic'
according to '/home/saulius/struct/CIF-dictionaries/cif_core.dic'
dictionary named 'cif_core.dic' version 2.4.1 from 2010-06-29.

Automatic conversion script
Id: cif_fix_enum 1527 2010-12-29 10:47:43Z saulius 

The following automatic conversions were performed:

'_symmetry_cell_setting' value 'Monoclinic' changed to 'monoclinic'
according to /home/saulius/struct/CIF-dictionaries/cif_core.dic
dictionary named 'cif_core.dic' version 2.4.1 from 2010-06-29.

Automatic conversion script
Id: cif_fix_values 1715 2011-07-08 13:25:40Z adriana 
;
_cod_original_sg_symbol_H-M 'P 21/n'
_cod_database_code 2102960
_cod_database_fobs_code 2102960

loop_
_symmetry_equiv_pos_as_xyz
'x, y, z'
'-x+1/2, y+1/2, -z+1/2'
'-x, -y, -z'
'x-1/2, -y-1/2, z-1/2'

loop_
_atom_site_type_symbol
_atom_site_label
_atom_site_fract_x
_atom_site_fract_y
_atom_site_fract_z
_atom_site_U_iso_or_equiv
_atom_site_adp_type
_atom_site_calc_flag
_atom_site_occupancy
Cl Cl1 0.2364(3) 0.11950(12) 0.4541(2) 0.0437(5) Uani d 1
Cl Cl2 0.2725(3) 0.33161(11) 0.2558(2) 0.0491(5) Uani d 1
O O1 0.6874(7) 0.0453(4) 0.1859(7) 0.0398(13) Uani d 1
O O2 0.2918(7) 0.1138(3) 0.0527(5) 0.0347(11) Uani d 1
C C1 0.4660(10) 0.1146(4) 0.1661(9) 0.0274(17) Uani d 1
C C2 0.4397(10) 0.1962(5) 0.3120(9) 0.0276(16) Uani d 1
H H2 0.592(9) 0.216(4) 0.362(7) 0.019(12) Uiso d 1
H H1 0.690(11) -0.012(6) 0.128(11) 0.05(2) Uiso d 1

loop_
_atom_site_aniso_label
_atom_site_aniso_U_11
_atom_site_aniso_U_22
_atom_site_aniso_U_33
_atom_site_aniso_U_12
_atom_site_aniso_U_13
_atom_site_aniso_U_23
Cl1 0.0554(8) 0.0473(12) 0.0288(19) -0.0025(6) 0.0073(7) 0.0034(5)
Cl2 0.0754(9) 0.0264(10) 0.0463(18) 0.0162(6) 0.0108(8) 0.0001(5)
O1 0.0352(18) 0.039(3) 0.044(5) 0.0119(15) -0.0051(19) -0.0148(18)
O2 0.0395(17) 0.038(3) 0.027(5) 0.0087(14) -0.003(2) -0.0051(14)
C1 0.027(2) 0.018(4) 0.038(8) -0.0013(19) 0.009(3) 0.0003(18)
C2 0.028(2) 0.029(4) 0.025(7) 0.002(2) -0.002(3) -0.0022(18)

loop_
_atom_type_symbol
_atom_type_description
_atom_type_scat_dispersion_real
_atom_type_scat_dispersion_imag
_atom_type_scat_source
C C 0.0033 0.0016 'International Tables Vol C Tables 4.2.6.8 and 6.1.1.4'
H H 0.0000 0.0000 'International Tables Vol C Tables 4.2.6.8 and 6.1.1.4'
O O 0.0106 0.0060 'International Tables Vol C Tables 4.2.6.8 and 6.1.1.4'
Cl Cl 0.1484 0.1585 'International Tables Vol C Tables 4.2.6.8 and 6.1.1.4'

loop_
_geom_angle_atom_site_label_1
_geom_angle_atom_site_label_2
_geom_angle_atom_site_label_3
_geom_angle
O2 C1 O1 126.3(5)
O2 C1 C2 123.0(5)
O1 C1 C2 110.5(6)
C1 C2 Cl2 110.8(6)
C1 C2 Cl1 108.0(4)
Cl2 C2 Cl1 110.5(3)

loop_
_geom_bond_atom_site_label_1
_geom_bond_atom_site_label_2
_geom_bond_distance
Cl1 C2 1.767(7)
Cl2 C2 1.748(6)
O1 C1 1.288(6)
O2 C1 1.210(7)
C1 C2 1.524(8)

loop_
_geom_torsion_atom_site_label_1
_geom_torsion_atom_site_label_2
_geom_torsion_atom_site_label_3
_geom_torsion_atom_site_label_4
_geom_torsion
O2 C1 C2 Cl2 -31.9(7)
O1 C1 C2 Cl2 151.0(4)
O2 C1 C2 Cl1 89.2(7)
O1 C1 C2 Cl1 -87.8(4)

loop_
_cod_related_entry_id
_cod_related_entry_database
_cod_related_entry_code
1 ChemSpider 10771217
